data_2235629
loop_
_publ_author_name
'Kargar, Hadi'
'Kia, Reza'
'Tahir, Muhammad Nawaz'

_publ_section_title
;
 (<i>E</i>)-4-Amino-<i>N</i>'-(5-chloro-2-hydroxybenzylidene)benzohydrazide
;
_journal_coeditor_code SU2449
_journal_issue 7
_journal_name_full 'Acta Crystallographica Section E'
_journal_page_first o2118
_journal_page_last o2119
_journal_paper_doi 10.1107/S1600536812025974
_journal_volume 68
_journal_year 2012
_chemical_formula_iupac 'C14 H12 Cl N3 O2'
_chemical_formula_moiety 'C14 H12 Cl N3 O2'
_chemical_formula_sum 'C14 H12 Cl N3 O2'
_chemical_formula_weight 289.72
_chemical_name_systematic
;
(<i>E</i>)-4-Amino-<i>N</i>'-(5-chloro-2-hydroxybenzylidene)benzohydrazide
;
_space_group_IT_number 33
_symmetry_cell_setting orthorhombic
_symmetry_space_group_name_Hall 'P 2c -2n'
_symmetry_space_group_name_H-M 'P n a 21'
_atom_sites_solution_hydrogens geom
_atom_sites_solution_primary direct
_atom_sites_solution_secondary difmap
_audit_creation_method SHELXL-97
_cell_angle_alpha 90.00
_cell_angle_beta 90.00
_cell_angle_gamma 90.00
_cell_formula_units_Z 4
_cell_length_a 9.4243(8)
_cell_length_b 9.7975(9)
_cell_length_c 14.1924(10)
_cell_measurement_reflns_used 1125
_cell_measurement_temperature 296(2)
_cell_measurement_theta_max 27.40
_cell_measurement_theta_min 2.45
_cell_volume 1310.45(19)
_computing_cell_refinement 'SAINT (Bruker, 2005)'
_computing_data_collection 'APEX2 (Bruker, 2005)'
_computing_data_reduction 'SAINT (Bruker, 2005)'
_computing_molecular_graphics 'SHELXTL (Sheldrick, 2008)'
_computing_publication_material 'SHELXTL (Sheldrick, 2008) and PLATON (Spek, 2009)'
_computing_structure_refinement 'SHELXL97 (Sheldrick, 2008)'
_computing_structure_solution 'SHELXS97 (Sheldrick, 2008)'
_diffrn_ambient_temperature 291(2)
_diffrn_measured_fraction_theta_full 0.986
_diffrn_measured_fraction_theta_max 0.986
_diffrn_measurement_device_type
;
Bruker SMART APEXII CCD area-detector diffractometer
;
_diffrn_measurement_method '\f and \w scans'
_diffrn_radiation_monochromator graphite
_diffrn_radiation_source 'fine-focus sealed tube'
_diffrn_radiation_type MoK\a
_diffrn_radiation_wavelength 0.71073
_diffrn_reflns_av_R_equivalents 0.0229
_diffrn_reflns_av_sigmaI/netI 0.0311
_diffrn_reflns_limit_h_max 12
_diffrn_reflns_limit_h_min -8
_diffrn_reflns_limit_k_max 9
_diffrn_reflns_limit_k_min -12
_diffrn_reflns_limit_l_max 17
_diffrn_reflns_limit_l_min -14
_diffrn_reflns_number 5390
_diffrn_reflns_theta_full 27.17
_diffrn_reflns_theta_max 27.17
_diffrn_reflns_theta_min 2.53
_diffrn_standards_number 0
_exptl_absorpt_coefficient_mu 0.296
_exptl_absorpt_correction_T_max 0.9377
_exptl_absorpt_correction_T_min 0.9164
_exptl_absorpt_correction_type multi-scan
_exptl_absorpt_process_details '(<i>SADABS</i>; Bruker, 2005)'
_exptl_crystal_colour light-yellow
_exptl_crystal_density_diffrn 1.468
_exptl_crystal_density_method 'not measured'
_exptl_crystal_description prism
_exptl_crystal_F_000 600
_exptl_crystal_size_max 0.30
_exptl_crystal_size_mid 0.25
_exptl_crystal_size_min 0.22
_refine_diff_density_max 0.253
_refine_diff_density_min -0.276
_refine_ls_abs_structure_details 'Flack (1983), 1661 Friedel pairs'
_refine_ls_abs_structure_Flack -0.02(8)
_refine_ls_extinction_method none
_refine_ls_goodness_of_fit_ref 1.038
_refine_ls_hydrogen_treatment constr
_refine_ls_matrix_type full
_refine_ls_number_parameters 182
_refine_ls_number_reflns 2157
_refine_ls_number_restraints 1
_refine_ls_restrained_S_all 1.037
_refine_ls_R_factor_all 0.0430
_refine_ls_R_factor_gt 0.0351
_refine_ls_shift/su_max 0.000
_refine_ls_shift/su_mean 0.000
_refine_ls_structure_factor_coef Fsqd
_refine_ls_weighting_details 'calc w=1/[\s^2^(Fo^2^)+(0.0457P)^2^+0.1075P] where P=(Fo^2^+2Fc^2^)/3'
_refine_ls_weighting_scheme calc
_refine_ls_wR_factor_gt 0.0798
_refine_ls_wR_factor_ref 0.0841
_reflns_number_gt 1871
_reflns_number_total 2157
_reflns_threshold_expression I>2\s(I)
_cod_data_source_file su2449.cif
_cod_data_source_block I
_cod_database_code 2235629
_cod_database_fobs_code 2235629

loop_
_symmetry_equiv_pos_as_xyz
'x, y, z'
'-x, -y, z+1/2'
'-x+1/2, y+1/2, z+1/2'
'x+1/2, -y+1/2, z'

loop_
_atom_site_type_symbol
_atom_site_label
_atom_site_fract_x
_atom_site_fract_y
_atom_site_fract_z
_atom_site_U_iso_or_equiv
_atom_site_adp_type
_atom_site_calc_flag
_atom_site_refinement_flags
_atom_site_occupancy
_atom_site_symmetry_multiplicity
Cl Cl1 0.25011(8) 0.53141(8) -0.12609(6) 0.0608(2) Uani d . 1 1
O O1 -0.18920(19) 0.6731(2) 0.14787(13) 0.0576(6) Uani d . 1 1
H H1 -0.1557 0.6890 0.2001 0.086 Uiso calc R 1 1
O O2 -0.14326(17) 0.8456(2) 0.38803(12) 0.0433(5) Uani d . 1 1
N N1 0.0101(2) 0.6912(2) 0.27231(13) 0.0357(5) Uani d . 1 1
N N2 0.0530(2) 0.7181(2) 0.36316(14) 0.0348(5) Uani d . 1 1
H H2 0.1501 0.6912 0.3791 0.042 Uiso d R 1 1
N N3 0.1425(3) 0.8793(3) 0.79456(16) 0.0608(7) Uani d . 1 1
H H3A 0.1989 0.8266 0.8306 0.073 Uiso d R 1 1
H H3B 0.1185 0.9611 0.8284 0.073 Uiso d R 1 1
C C1 0.0540(3) 0.6151(3) 0.11808(16) 0.0343(6) Uani d . 1 1
C C2 -0.0834(3) 0.6413(3) 0.08747(18) 0.0401(6) Uani d . 1 1
C C3 -0.1161(3) 0.6341(3) -0.00784(18) 0.0452(7) Uani d . 1 1
H H3 -0.2084 0.6516 -0.0277 0.054 Uiso calc R 1 1
C C4 -0.0146(3) 0.6016(3) -0.07299(17) 0.0436(7) Uani d . 1 1
H H4 -0.0368 0.5995 -0.1368 0.052 Uiso calc R 1 1
C C5 0.1210(3) 0.5721(3) -0.04292(18) 0.0409(6) Uani d . 1 1
C C6 0.1556(3) 0.5765(3) 0.05102(18) 0.0413(6) Uani d . 1 1
H H6 0.2469 0.5538 0.0703 0.050 Uiso calc R 1 1
C C7 0.0965(3) 0.6349(3) 0.21540(17) 0.0371(6) Uani d . 1 1
H H7 0.1856 0.6069 0.2359 0.045 Uiso calc R 1 1
C C8 -0.0326(3) 0.7949(3) 0.41874(17) 0.0337(6) Uani d . 1 1
C C9 0.0153(2) 0.8152(3) 0.51641(17) 0.0327(6) Uani d . 1 1
C C10 0.1079(3) 0.7271(3) 0.56124(18) 0.0451(7) Uani d . 1 1
H H10 0.1439 0.6526 0.5284 0.054 Uiso calc R 1 1
C C11 0.1479(3) 0.7471(3) 0.65323(18) 0.0492(7) Uani d . 1 1
H H11 0.2087 0.6851 0.6820 0.059 Uiso calc R 1 1
C C12 0.0986(3) 0.8585(3) 0.70364(17) 0.0397(6) Uani d . 1 1
C C13 0.0065(3) 0.9481(3) 0.65961(18) 0.0422(6) Uani d . 1 1
H H13 -0.0274 1.0237 0.6922 0.051 Uiso calc R 1 1
C C14 -0.0354(3) 0.9260(3) 0.56763(19) 0.0408(6) Uani d . 1 1
H H14 -0.0987 0.9863 0.5394 0.049 Uiso calc R 1 1

loop_
_atom_site_aniso_label
_atom_site_aniso_U_11
_atom_site_aniso_U_22
_atom_site_aniso_U_33
_atom_site_aniso_U_12
_atom_site_aniso_U_13
_atom_site_aniso_U_23
Cl1 0.0686(4) 0.0770(5) 0.0367(3) 0.0182(4) 0.0054(4) -0.0052(4)
O1 0.0410(10) 0.0937(18) 0.0380(11) 0.0132(11) -0.0035(9) -0.0045(12)
O2 0.0346(9) 0.0579(12) 0.0375(11) 0.0050(8) -0.0085(8) 0.0032(10)
N1 0.0394(11) 0.0443(13) 0.0233(10) -0.0043(9) -0.0059(9) 0.0007(9)
N2 0.0343(10) 0.0477(13) 0.0223(10) 0.0009(10) -0.0055(9) 0.0001(10)
N3 0.0859(18) 0.0627(19) 0.0338(13) 0.0048(14) -0.0158(12) -0.0128(13)
C1 0.0382(14) 0.0355(14) 0.0291(13) -0.0005(11) -0.0069(11) 0.0009(12)
C2 0.0394(14) 0.0466(18) 0.0342(13) -0.0009(13) -0.0055(12) 0.0016(13)
C3 0.0443(16) 0.0535(18) 0.0377(15) 0.0016(13) -0.0122(13) -0.0011(13)
C4 0.0592(18) 0.0452(16) 0.0265(13) 0.0014(13) -0.0117(12) -0.0025(13)
C5 0.0526(16) 0.0383(16) 0.0317(13) 0.0027(12) -0.0010(12) -0.0010(13)
C6 0.0414(15) 0.0480(16) 0.0345(14) 0.0057(13) -0.0091(11) -0.0008(13)
C7 0.0324(13) 0.0469(17) 0.0320(13) 0.0001(12) -0.0075(11) 0.0028(13)
C8 0.0327(13) 0.0370(14) 0.0313(13) -0.0053(11) -0.0050(11) 0.0045(12)
C9 0.0303(13) 0.0398(14) 0.0279(12) -0.0013(11) -0.0008(10) 0.0000(11)
C10 0.0593(17) 0.0438(17) 0.0323(15) 0.0127(14) -0.0052(13) -0.0053(13)
C11 0.0669(18) 0.0450(16) 0.0357(14) 0.0155(14) -0.0133(14) 0.0005(13)
C12 0.0451(15) 0.0457(17) 0.0283(12) -0.0045(13) 0.0010(12) -0.0025(13)
C13 0.0424(14) 0.0446(15) 0.0395(15) 0.0015(13) 0.0030(12) -0.0095(14)
C14 0.0367(13) 0.0452(16) 0.0406(15) 0.0060(13) -0.0019(12) 0.0021(13)

loop_
_atom_type_symbol
_atom_type_description
_atom_type_scat_dispersion_real
_atom_type_scat_dispersion_imag
_atom_type_scat_source
C C 0.0033 0.0016 'International Tables Vol C Tables 4.2.6.8 and 6.1.1.4'
H H 0.0000 0.0000 'International Tables Vol C Tables 4.2.6.8 and 6.1.1.4'
N N 0.0061 0.0033 'International Tables Vol C Tables 4.2.6.8 and 6.1.1.4'
O O 0.0106 0.0060 'International Tables Vol C Tables 4.2.6.8 and 6.1.1.4'
Cl Cl 0.1484 0.1585 'International Tables Vol C Tables 4.2.6.8 and 6.1.1.4'

loop_
_geom_angle_atom_site_label_1
_geom_angle_atom_site_label_2
_geom_angle_atom_site_label_3
_geom_angle
C2 O1 H1 109.5
C7 N1 N2 119.3(2)
C8 N2 N1 118.43(19)
C8 N2 H2 124.8
N1 N2 H2 116.1
C12 N3 H3A 128.9
C12 N3 H3B 121.5
H3A N3 H3B 109.5
C2 C1 C6 118.3(2)
C2 C1 C7 122.0(2)
C6 C1 C7 119.6(2)
O1 C2 C3 117.8(2)
O1 C2 C1 122.1(2)
C3 C2 C1 120.1(2)
C4 C3 C2 121.0(2)
C4 C3 H3 119.5
C2 C3 H3 119.5
C3 C4 C5 119.2(2)
C3 C4 H4 120.4
C5 C4 H4 120.4
C6 C5 C4 121.0(2)
C6 C5 Cl1 119.9(2)
C4 C5 Cl1 119.1(2)
C5 C6 C1 120.4(2)
C5 C6 H6 119.8
C1 C6 H6 119.8
N1 C7 C1 119.1(2)
N1 C7 H7 120.5
C1 C7 H7 120.5
O2 C8 N2 121.4(2)
O2 C8 C9 122.5(2)
N2 C8 C9 116.1(2)
C10 C9 C14 117.6(2)
C10 C9 C8 122.9(2)
C14 C9 C8 119.5(2)
C11 C10 C9 121.5(3)
C11 C10 H10 119.3
C9 C10 H10 119.3
C10 C11 C12 120.8(3)
C10 C11 H11 119.6
C12 C11 H11 119.6
N3 C12 C13 121.4(3)
N3 C12 C11 120.2(3)
C13 C12 C11 118.5(2)
C14 C13 C12 120.5(3)
C14 C13 H13 119.8
C12 C13 H13 119.8
C13 C14 C9 121.2(2)
C13 C14 H14 119.4
C9 C14 H14 119.4

loop_
_geom_bond_atom_site_label_1
_geom_bond_atom_site_label_2
_geom_bond_distance
Cl1 C5 1.742(3)
O1 C2 1.351(3)
O1 H1 0.8200
O2 C8 1.235(3)
N1 C7 1.272(3)
N1 N2 1.377(3)
N2 C8 1.357(3)
N2 H2 0.9783
N3 C12 1.370(3)
N3 H3A 0.9001
N3 H3B 0.9616
C1 C2 1.390(3)
C1 C6 1.402(3)
C1 C7 1.451(3)
C2 C3 1.389(4)
C3 C4 1.368(4)
C3 H3 0.9300
C4 C5 1.378(4)
C4 H4 0.9300
C5 C6 1.373(3)
C6 H6 0.9300
C7 H7 0.9300
C8 C9 1.471(3)
C9 C10 1.382(4)
C9 C14 1.392(4)
C10 C11 1.373(4)
C10 H10 0.9300
C11 C12 1.385(4)
C11 H11 0.9300
C12 C13 1.383(4)
C13 C14 1.381(4)
C13 H13 0.9300
C14 H14 0.9300

loop_
_geom_hbond_atom_site_label_D
_geom_hbond_atom_site_label_H
_geom_hbond_atom_site_label_A
_geom_hbond_site_symmetry_A
_geom_hbond_distance_DH
_geom_hbond_distance_HA
_geom_hbond_distance_DA
_geom_hbond_angle_DHA
_geom_hbond_publ_flag
O1 H1 N1 . 0.82 1.87 2.584(3) 145 y
N2 H2 O2 4_565 0.98 1.98 2.951(3) 169 y
N3 H3B O2 2_575 0.96 2.09 3.004(3) 159 y

loop_
_geom_torsion_atom_site_label_1
_geom_torsion_atom_site_label_2
_geom_torsion_atom_site_label_3
_geom_torsion_atom_site_label_4
_geom_torsion
C7 N1 N2 C8 170.8(2)
C6 C1 C2 O1 177.0(3)
C7 C1 C2 O1 -7.1(4)
C6 C1 C2 C3 -2.4(4)
C7 C1 C2 C3 173.6(3)
O1 C2 C3 C4 -179.6(3)
C1 C2 C3 C4 -0.2(5)
C2 C3 C4 C5 1.8(4)
C3 C4 C5 C6 -0.8(4)
C3 C4 C5 Cl1 -179.8(2)
C4 C5 C6 C1 -1.8(4)
Cl1 C5 C6 C1 177.2(2)
C2 C1 C6 C5 3.4(4)
C7 C1 C6 C5 -172.7(3)
N2 N1 C7 C1 -175.9(2)
C2 C1 C7 N1 -7.4(4)
C6 C1 C7 N1 168.5(2)
N1 N2 C8 O2 -3.4(3)
N1 N2 C8 C9 177.3(2)
O2 C8 C9 C10 157.6(3)
N2 C8 C9 C10 -23.1(3)
O2 C8 C9 C14 -21.3(4)
N2 C8 C9 C14 158.0(2)
C14 C9 C10 C11 0.5(4)
C8 C9 C10 C11 -178.4(3)
C9 C10 C11 C12 -1.4(5)
C10 C11 C12 N3 -178.2(3)
C10 C11 C12 C13 1.0(4)
N3 C12 C13 C14 179.4(3)
C11 C12 C13 C14 0.3(4)
C12 C13 C14 C9 -1.1(4)
C10 C9 C14 C13 0.7(4)
C8 C9 C14 C13 179.7(2)

loop_
_cod_related_entry_id
_cod_related_entry_database
_cod_related_entry_code
1 ChemSpider 30657720
